data_7246983
loop_
_publ_author_name
'Pajzderska, Aleksandra'
'Wierzchowski, Marcin'
'&#x141;a&#x17c;ewski, Dawid'
'Gielara-Korza&#x144;ska, Agnieszka'
'Korza&#x144;ski, Artur'
'Popenda, &#x141;ukasz'
'Jenczyk, Jacek'
'Juranyi, Fanni'
'Embs, Jan P.'
'W&#x105;sicki, Jan'

_publ_section_title
;
 Experimental and theoretical insights into the structure and molecular
 dynamics of 2,3,3',4'-tetramethoxy-<i>trans</i>-stilbene - a
 chemopreventive agent.
;
_journal_issue 27
_journal_name_full 'Physical chemistry chemical physics : PCCP'
_journal_page_first 18481
_journal_page_last 18494
_journal_paper_doi 10.1039/d3cp01747h
_journal_volume 25
_journal_year 2023
_chemical_formula_moiety 'C18 H20 O4'
_chemical_formula_sum 'C18 H20 O4'
_chemical_formula_weight 300.34
_chemical_name_common 2,3,3',4'-tetramethoxy-trans-stilbene
_chemical_name_systematic (E)-1-(3,4-dimethoxystyryl)-2,3-dimethoxybenzene
_space_group_crystal_system orthorhombic
_space_group_IT_number 61
_space_group_name_Hall '-P 2ac 2ab'
_space_group_name_H-M_alt 'P b c a'
_atom_sites_solution_hydrogens geom
_atom_sites_solution_primary dual
_audit_creation_date 2022-09-13
_audit_creation_method
;
Olex2 1.5
(compiled 2021.12.09 svn.r5202d8cf for OlexSys, GUI svn.r6439)
;
_audit_update_record
;
2023-03-06 deposited with the CCDC.	2023-06-19 downloaded from the CCDC.
;
_cell_angle_alpha 90
_cell_angle_beta 90
_cell_angle_gamma 90
_cell_formula_units_Z 8
_cell_length_a 5.2140(2)
_cell_length_b 23.4393(8)
_cell_length_c 25.0160(9)
_cell_measurement_reflns_used 2585
_cell_measurement_temperature 100.02(10)
_cell_measurement_theta_max 28.4570
_cell_measurement_theta_min 3.5580
_cell_volume 3057.27(19)
_computing_cell_refinement 'CrysAlisPro 1.171.40.53 (Rigaku OD, 2019)'
_computing_data_collection 'CrysAlisPro 1.171.40.53 (Rigaku OD, 2019)'
_computing_data_reduction 'CrysAlisPro 1.171.40.53 (Rigaku OD, 2019)'
_computing_molecular_graphics 'Olex2 1.5 (Dolomanov et al., 2009)'
_computing_publication_material 'Olex2 1.5 (Dolomanov et al., 2009)'
_computing_structure_refinement 'SHELXL 2014/7 (Sheldrick, 2015)'
_computing_structure_solution 'SHELXT 2014/5 (Sheldrick, 2014)'
_diffrn_ambient_environment N~2~
_diffrn_ambient_temperature 100.02(10)
_diffrn_detector 'CCD plate'
_diffrn_detector_area_resol_mean 16.1544
_diffrn_detector_type Eos
_diffrn_measured_fraction_theta_full 0.999
_diffrn_measured_fraction_theta_max 0.867
_diffrn_measurement_details
;
List of Runs (angles in degrees, time in seconds):

  # Type    Start    End  Width  t~exp~   \w     \q     \k     \f   Frames
#--------------------------------------------------------------------------
  1  \w    -47.00  30.00   1.00   15.00    --   16.56 -57.00-120.00   77
  2  \w    -86.00 -49.00   1.00   15.00    --  -17.42 179.00   0.00   37
  3  \w    -91.00 -58.00   1.00   15.00    --  -17.42-179.00  30.00   33
;
_diffrn_measurement_device 'four-circle diffractometer'
_diffrn_measurement_device_type 'Xcalibur, Eos'
_diffrn_measurement_method '\w scans'
_diffrn_orient_matrix_type 'CrysAlisPro convention (1999,Acta A55,543-557)'
_diffrn_orient_matrix_UB_11 -0.0423339000
_diffrn_orient_matrix_UB_12 0.0138313000
_diffrn_orient_matrix_UB_13 0.0236340000
_diffrn_orient_matrix_UB_21 0.1081629000
_diffrn_orient_matrix_UB_22 0.0183478000
_diffrn_orient_matrix_UB_23 -0.0009903000
_diffrn_orient_matrix_UB_31 -0.0707277000
_diffrn_orient_matrix_UB_32 0.0196817000
_diffrn_orient_matrix_UB_33 -0.0156625000
_diffrn_radiation_monochromator graphite
_diffrn_radiation_probe x-ray
_diffrn_radiation_type 'Mo K\a'
_diffrn_radiation_wavelength 0.71073
_diffrn_reflns_av_R_equivalents 0.0235
_diffrn_reflns_av_unetI/netI 0.0304
_diffrn_reflns_Laue_measured_fraction_full 0.999
_diffrn_reflns_Laue_measured_fraction_max 0.867
_diffrn_reflns_limit_h_max 5
_diffrn_reflns_limit_h_min -6
_diffrn_reflns_limit_k_max 31
_diffrn_reflns_limit_k_min -29
_diffrn_reflns_limit_l_max 19
_diffrn_reflns_limit_l_min -33
_diffrn_reflns_number 7598
_diffrn_reflns_point_group_measured_fraction_full 0.999
_diffrn_reflns_point_group_measured_fraction_max 0.867
_diffrn_reflns_theta_full 25.242
_diffrn_reflns_theta_max 28.511
_diffrn_reflns_theta_min 2.998
_diffrn_source 'fine-focus sealed X-ray tube'
_diffrn_source_type 'Enhance (Mo) X-ray Source'
_exptl_absorpt_coefficient_mu 0.091
_exptl_absorpt_correction_T_max 1.00000
_exptl_absorpt_correction_T_min 0.35098
_exptl_absorpt_correction_type multi-scan
_exptl_absorpt_process_details
;
CrysAlisPro 1.171.40.53 (Rigaku Oxford Diffraction, 2019)
Empirical absorption correction using spherical harmonics,
 implemented in SCALE3 ABSPACK scaling algorithm.
;
_exptl_crystal_colour colourless
_exptl_crystal_colour_primary colourless
_exptl_crystal_density_diffrn 1.305
_exptl_crystal_description block
_exptl_crystal_F_000 1280
_exptl_crystal_size_max 0.8
_exptl_crystal_size_mid 0.2
_exptl_crystal_size_min 0.2
_refine_diff_density_max 0.287
_refine_diff_density_min -0.249
_refine_diff_density_rms 0.053
_refine_ls_extinction_method none
_refine_ls_goodness_of_fit_ref 1.024
_refine_ls_hydrogen_treatment constr
_refine_ls_matrix_type full
_refine_ls_number_parameters 203
_refine_ls_number_reflns 3350
_refine_ls_number_restraints 0
_refine_ls_restrained_S_all 1.024
_refine_ls_R_factor_all 0.0581
_refine_ls_R_factor_gt 0.0440
_refine_ls_shift/su_max 0.000
_refine_ls_shift/su_mean 0.000
_refine_ls_structure_factor_coef Fsqd
_refine_ls_weighting_details 'w=1/[\s^2^(Fo^2^)+(0.0631P)^2^+1.5264P] where P=(Fo^2^+2Fc^2^)/3'
_refine_ls_weighting_scheme calc
_refine_ls_wR_factor_gt 0.1121
_refine_ls_wR_factor_ref 0.1250
_reflns_Friedel_coverage 0.000
_reflns_number_gt 2699
_reflns_number_total 3350
_reflns_threshold_expression 'I > 2\s(I)'
_cod_data_source_file d3cp01747h2.cif
_cod_data_source_block mw080414b
_cod_depositor_comments 'Adding full bibliography for 7246983.cif.'
_cod_database_code 7246983
_shelx_shelxl_version_number 2014/7
_chemical_oxdiff_formula 'C18 H20 O4'
_shelx_space_group_comment
;
The symmetry employed for this shelxl refinement is uniquely defined
by the following loop, which should always be used as a source of
symmetry information in preference to the above space-group names.
They are only intended as comments.
;
_shelx_estimated_absorpt_t_max 0.982
_shelx_estimated_absorpt_t_min 0.930
_olex2_refinement_description
;
1. Fixed Uiso
 At 1.2 times of:
  All C(H) groups
 At 1.5 times of:
  All C(H,H,H) groups
2.a Aromatic/amide H refined with riding coordinates:
 C11(H11), C6(H6), C18(H18), C14(H14), C17(H17), C4(H4), C5(H5), C12(H12)
2.b Idealised Me refined as rotating group:
 C22(H22A,H22B,H22C), C20(H20A,H20B,H20C), C10(H10A,H10B,H10C), C8(H8A,H8B,H8C)
;
_olex2_date_sample_data_collection 2021-07-16
_olex2_submission_special_instructions 'No special instructions were received'
_oxdiff_exptl_absorpt_empirical_details
;
Empirical correction (ABSPACK) includes:
- Absorption correction using spherical harmonics
- Frame scaling
;
_oxdiff_exptl_absorpt_empirical_full_max 2.469
_oxdiff_exptl_absorpt_empirical_full_min 0.816

loop_
_space_group_symop_operation_xyz
'x, y, z'
'-x+1/2, -y, z+1/2'
'-x, y+1/2, -z+1/2'
'x+1/2, -y+1/2, -z'
'-x, -y, -z'
'x-1/2, y, -z-1/2'
'x, -y-1/2, z-1/2'
'-x-1/2, y-1/2, z'

loop_
_atom_site_label
_atom_site_type_symbol
_atom_site_fract_x
_atom_site_fract_y
_atom_site_fract_z
_atom_site_U_iso_or_equiv
_atom_site_adp_type
_atom_site_occupancy
_atom_site_site_symmetry_order
_atom_site_calc_flag
_atom_site_refinement_flags_posn
_atom_site_refinement_flags_adp
_atom_site_refinement_flags_occupancy
_atom_site_disorder_assembly
_atom_site_disorder_group
O19 O -0.0211(2) 0.44505(4) 0.34281(4) 0.0232(3) Uani 1 1 d . . . . .
O9 O 1.0197(2) 0.18225(4) 0.45293(4) 0.0195(3) Uani 1 1 d . . . . .
O7 O 1.3430(2) 0.09352(4) 0.44334(4) 0.0232(3) Uani 1 1 d . . . . .
O21 O 0.3442(2) 0.43018(4) 0.41066(4) 0.0243(3) Uani 1 1 d . . . . .
C1 C 0.8928(3) 0.17373(6) 0.36154(6) 0.0170(3) Uani 1 1 d . . . . .
C2 C 1.0450(3) 0.15551(6) 0.40399(5) 0.0167(3) Uani 1 1 d . . . . .
C3 C 1.2072(3) 0.10796(6) 0.39862(6) 0.0184(3) Uani 1 1 d . . . . .
C13 C 0.3813(3) 0.29116(6) 0.34024(6) 0.0170(3) Uani 1 1 d . . . . .
C11 C 0.7342(3) 0.22501(6) 0.36748(5) 0.0178(3) Uani 1 1 d . . . . .
H11 H 0.7797 0.2505 0.3943 0.021 Uiso 1 1 calc R U . . .
C6 C 0.9059(3) 0.14363(6) 0.31313(6) 0.0188(3) Uani 1 1 d . . . . .
H6 H 0.8065 0.1552 0.2842 0.023 Uiso 1 1 calc R U . . .
C18 C 0.1799(3) 0.29962(6) 0.30495(6) 0.0186(3) Uani 1 1 d . . . . .
H18 H 0.1372 0.2708 0.2810 0.022 Uiso 1 1 calc R U . . .
C14 C 0.4381(3) 0.33513(6) 0.37696(6) 0.0181(3) Uani 1 1 d . . . . .
H14 H 0.5713 0.3302 0.4013 0.022 Uiso 1 1 calc R U . . .
C17 C 0.0399(3) 0.35031(6) 0.30455(6) 0.0187(3) Uani 1 1 d . . . . .
H17 H -0.0936 0.3552 0.2803 0.022 Uiso 1 1 calc R U . . .
C4 C 1.2171(3) 0.07867(6) 0.35049(6) 0.0201(3) Uani 1 1 d . . . . .
H4 H 1.3238 0.0471 0.3466 0.024 Uiso 1 1 calc R U . . .
C16 C 0.0994(3) 0.39326(6) 0.34016(6) 0.0180(3) Uani 1 1 d . . . . .
C15 C 0.2997(3) 0.38510(6) 0.37737(5) 0.0180(3) Uani 1 1 d . . . . .
C5 C 1.0656(3) 0.09697(6) 0.30811(6) 0.0198(3) Uani 1 1 d . . . . .
H5 H 1.0719 0.0774 0.2758 0.024 Uiso 1 1 calc R U . . .
C12 C 0.5298(3) 0.23825(6) 0.33770(6) 0.0180(3) Uani 1 1 d . . . . .
H12 H 0.4767 0.2112 0.3129 0.022 Uiso 1 1 calc R U . . .
C22 C 0.5421(3) 0.42340(7) 0.44962(6) 0.0235(4) Uani 1 1 d . . . . .
H22A H 0.7029 0.4170 0.4319 0.035 Uiso 1 1 calc R U . . .
H22B H 0.5030 0.3914 0.4721 0.035 Uiso 1 1 calc R U . . .
H22C H 0.5534 0.4573 0.4710 0.035 Uiso 1 1 calc R U . . .
C20 C -0.2203(3) 0.45544(7) 0.30496(6) 0.0239(4) Uani 1 1 d . . . . .
H20A H -0.1506 0.4543 0.2695 0.036 Uiso 1 1 calc R U . . .
H20B H -0.2940 0.4923 0.3114 0.036 Uiso 1 1 calc R U . . .
H20C H -0.3505 0.4267 0.3085 0.036 Uiso 1 1 calc R U . . .
C10 C 1.2423(3) 0.21318(7) 0.47050(6) 0.0244(4) Uani 1 1 d . . . . .
H10A H 1.2644 0.2465 0.4487 0.037 Uiso 1 1 calc R U . . .
H10B H 1.3910 0.1893 0.4675 0.037 Uiso 1 1 calc R U . . .
H10C H 1.2202 0.2244 0.5071 0.037 Uiso 1 1 calc R U . . .
C8 C 1.5340(3) 0.05024(6) 0.43755(7) 0.0238(4) Uani 1 1 d . . . . .
H8A H 1.6537 0.0613 0.4103 0.036 Uiso 1 1 calc R U . . .
H8B H 1.4535 0.0150 0.4276 0.036 Uiso 1 1 calc R U . . .
H8C H 1.6231 0.0454 0.4708 0.036 Uiso 1 1 calc R U . . .

loop_
_atom_site_aniso_label
_atom_site_aniso_U_11
_atom_site_aniso_U_22
_atom_site_aniso_U_33
_atom_site_aniso_U_23
_atom_site_aniso_U_13
_atom_site_aniso_U_12
O19 0.0261(6) 0.0177(5) 0.0257(6) -0.0017(4) -0.0055(5) 0.0066(5)
O9 0.0228(6) 0.0209(5) 0.0147(5) -0.0034(4) 0.0007(4) 0.0012(4)
O7 0.0277(6) 0.0220(5) 0.0198(5) 0.0001(4) -0.0024(5) 0.0080(5)
O21 0.0318(7) 0.0171(5) 0.0240(6) -0.0055(4) -0.0067(5) 0.0035(5)
C1 0.0191(8) 0.0149(6) 0.0170(7) 0.0010(5) 0.0023(6) -0.0020(6)
C2 0.0207(8) 0.0152(6) 0.0142(7) -0.0010(5) 0.0030(6) -0.0014(6)
C3 0.0199(8) 0.0176(7) 0.0178(7) 0.0020(6) 0.0001(6) -0.0006(6)
C13 0.0190(8) 0.0158(6) 0.0161(7) 0.0027(5) 0.0034(6) -0.0006(6)
C11 0.0240(8) 0.0157(6) 0.0139(6) -0.0012(5) 0.0015(6) -0.0002(6)
C6 0.0235(8) 0.0170(7) 0.0160(7) 0.0008(6) -0.0012(6) -0.0005(6)
C18 0.0229(8) 0.0171(7) 0.0157(7) -0.0009(5) 0.0016(6) -0.0025(6)
C14 0.0205(8) 0.0170(7) 0.0167(7) 0.0017(6) -0.0018(6) 0.0009(6)
C17 0.0188(8) 0.0202(7) 0.0170(7) 0.0028(6) -0.0009(6) -0.0001(6)
C4 0.0227(8) 0.0153(7) 0.0224(7) -0.0004(6) 0.0043(6) 0.0018(6)
C16 0.0202(8) 0.0149(6) 0.0189(7) 0.0032(6) 0.0034(6) 0.0026(6)
C15 0.0226(8) 0.0162(7) 0.0153(7) -0.0006(5) 0.0016(6) -0.0007(6)
C5 0.0261(9) 0.0172(7) 0.0161(7) -0.0037(6) 0.0027(6) -0.0024(6)
C12 0.0232(8) 0.0148(7) 0.0160(7) -0.0008(5) 0.0027(6) -0.0017(6)
C22 0.0279(9) 0.0218(7) 0.0207(7) -0.0054(6) -0.0044(7) -0.0001(7)
C20 0.0239(9) 0.0231(7) 0.0246(8) 0.0039(6) -0.0023(7) 0.0051(7)
C10 0.0296(9) 0.0241(7) 0.0196(7) -0.0055(6) 0.0013(7) -0.0041(7)
C8 0.0214(8) 0.0203(7) 0.0298(8) 0.0011(6) -0.0032(7) 0.0059(6)

loop_
_atom_type_symbol
_atom_type_description
_atom_type_scat_dispersion_real
_atom_type_scat_dispersion_imag
_atom_type_scat_source
C C 0.0033 0.0016 'International Tables Vol C Tables 4.2.6.8 and 6.1.1.4'
H H 0.0000 0.0000 'International Tables Vol C Tables 4.2.6.8 and 6.1.1.4'
O O 0.0106 0.0060 'International Tables Vol C Tables 4.2.6.8 and 6.1.1.4'

loop_
_geom_angle_atom_site_label_1
_geom_angle_atom_site_label_2
_geom_angle_atom_site_label_3
_geom_angle
_geom_angle_site_symmetry_1
_geom_angle_site_symmetry_3
_geom_angle_publ_flag
C16 O19 C20 116.97(12) . . ?
C2 O9 C10 115.00(12) . . ?
C3 O7 C8 116.99(12) . . ?
C15 O21 C22 116.94(12) . . ?
C2 C1 C11 119.69(13) . . ?
C2 C1 C6 118.43(13) . . ?
C6 C1 C11 121.80(13) . . ?
O9 C2 C1 118.82(13) . . ?
O9 C2 C3 120.12(13) . . ?
C1 C2 C3 120.87(13) . . ?
O7 C3 C2 115.46(13) . . ?
O7 C3 C4 124.67(14) . . ?
C4 C3 C2 119.86(14) . . ?
C18 C13 C14 117.95(13) . . ?
C18 C13 C12 119.63(13) . . ?
C14 C13 C12 122.41(14) . . ?
C1 C11 H11 117.2 . . ?
C12 C11 C1 125.70(13) . . ?
C12 C11 H11 117.2 . . ?
C1 C6 H6 119.8 . . ?
C5 C6 C1 120.43(14) . . ?
C5 C6 H6 119.8 . . ?
C13 C18 H18 119.2 . . ?
C13 C18 C17 121.55(14) . . ?
C17 C18 H18 119.2 . . ?
C13 C14 H14 119.5 . . ?
C15 C14 C13 121.08(14) . . ?
C15 C14 H14 119.5 . . ?
C18 C17 H17 120.0 . . ?
C16 C17 C18 119.94(14) . . ?
C16 C17 H17 120.0 . . ?
C3 C4 H4 120.4 . . ?
C3 C4 C5 119.22(14) . . ?
C5 C4 H4 120.4 . . ?
O19 C16 C17 125.10(14) . . ?
O19 C16 C15 115.33(13) . . ?
C17 C16 C15 119.57(14) . . ?
O21 C15 C14 125.03(14) . . ?
O21 C15 C16 115.04(13) . . ?
C14 C15 C16 119.90(13) . . ?
C6 C5 C4 121.19(13) . . ?
C6 C5 H5 119.4 . . ?
C4 C5 H5 119.4 . . ?
C13 C12 H12 116.8 . . ?
C11 C12 C13 126.46(14) . . ?
C11 C12 H12 116.8 . . ?
O21 C22 H22A 109.5 . . ?
O21 C22 H22B 109.5 . . ?
O21 C22 H22C 109.5 . . ?
H22A C22 H22B 109.5 . . ?
H22A C22 H22C 109.5 . . ?
H22B C22 H22C 109.5 . . ?
O19 C20 H20A 109.5 . . ?
O19 C20 H20B 109.5 . . ?
O19 C20 H20C 109.5 . . ?
H20A C20 H20B 109.5 . . ?
H20A C20 H20C 109.5 . . ?
H20B C20 H20C 109.5 . . ?
O9 C10 H10A 109.5 . . ?
O9 C10 H10B 109.5 . . ?
O9 C10 H10C 109.5 . . ?
H10A C10 H10B 109.5 . . ?
H10A C10 H10C 109.5 . . ?
H10B C10 H10C 109.5 . . ?
O7 C8 H8A 109.5 . . ?
O7 C8 H8B 109.5 . . ?
O7 C8 H8C 109.5 . . ?
H8A C8 H8B 109.5 . . ?
H8A C8 H8C 109.5 . . ?
H8B C8 H8C 109.5 . . ?

loop_
_geom_bond_atom_site_label_1
_geom_bond_atom_site_label_2
_geom_bond_distance
_geom_bond_site_symmetry_2
_geom_bond_publ_flag
O19 C16 1.3687(17) . ?
O19 C20 1.4264(19) . ?
O9 C2 1.3818(16) . ?
O9 C10 1.4373(19) . ?
O7 C3 1.3665(18) . ?
O7 C8 1.4289(18) . ?
O21 C15 1.3654(17) . ?
O21 C22 1.4278(19) . ?
C1 C2 1.393(2) . ?
C1 C11 1.467(2) . ?
C1 C6 1.403(2) . ?
C2 C3 1.406(2) . ?
C3 C4 1.387(2) . ?
C13 C18 1.386(2) . ?
C13 C14 1.412(2) . ?
C13 C12 1.463(2) . ?
C11 H11 0.9300 . ?
C11 C12 1.337(2) . ?
C6 H6 0.9300 . ?
C6 C5 1.380(2) . ?
C18 H18 0.9300 . ?
C18 C17 1.395(2) . ?
C14 H14 0.9300 . ?
C14 C15 1.376(2) . ?
C17 H17 0.9300 . ?
C17 C16 1.380(2) . ?
C4 H4 0.9300 . ?
C4 C5 1.390(2) . ?
C16 C15 1.412(2) . ?
C5 H5 0.9300 . ?
C12 H12 0.9300 . ?
C22 H22A 0.9600 . ?
C22 H22B 0.9600 . ?
C22 H22C 0.9600 . ?
C20 H20A 0.9600 . ?
C20 H20B 0.9600 . ?
C20 H20C 0.9600 . ?
C10 H10A 0.9600 . ?
C10 H10B 0.9600 . ?
C10 H10C 0.9600 . ?
C8 H8A 0.9600 . ?
C8 H8B 0.9600 . ?
C8 H8C 0.9600 . ?

loop_
_geom_torsion_atom_site_label_1
_geom_torsion_atom_site_label_2
_geom_torsion_atom_site_label_3
_geom_torsion_atom_site_label_4
_geom_torsion
_geom_torsion_site_symmetry_1
_geom_torsion_site_symmetry_2
_geom_torsion_site_symmetry_3
_geom_torsion_site_symmetry_4
_geom_torsion_publ_flag
O19 C16 C15 O21 -0.04(19) . . . . ?
O19 C16 C15 C14 -178.08(13) . . . . ?
O9 C2 C3 O7 -3.7(2) . . . . ?
O9 C2 C3 C4 175.11(14) . . . . ?
O7 C3 C4 C5 178.73(14) . . . . ?
C1 C2 C3 O7 -178.69(13) . . . . ?
C1 C2 C3 C4 0.1(2) . . . . ?
C1 C11 C12 C13 -174.91(14) . . . . ?
C1 C6 C5 C4 -0.1(2) . . . . ?
C2 C1 C11 C12 -159.62(15) . . . . ?
C2 C1 C6 C5 0.3(2) . . . . ?
C2 C3 C4 C5 0.0(2) . . . . ?
C3 C4 C5 C6 0.0(2) . . . . ?
C13 C18 C17 C16 -0.6(2) . . . . ?
C13 C14 C15 O21 -178.68(14) . . . . ?
C13 C14 C15 C16 -0.9(2) . . . . ?
C11 C1 C2 O9 7.7(2) . . . . ?
C11 C1 C2 C3 -177.22(14) . . . . ?
C11 C1 C6 C5 177.16(14) . . . . ?
C6 C1 C2 O9 -175.35(13) . . . . ?
C6 C1 C2 C3 -0.3(2) . . . . ?
C6 C1 C11 C12 23.6(2) . . . . ?
C18 C13 C14 C15 -0.7(2) . . . . ?
C18 C13 C12 C11 177.23(14) . . . . ?
C18 C17 C16 O19 178.75(14) . . . . ?
C18 C17 C16 C15 -1.0(2) . . . . ?
C14 C13 C18 C17 1.4(2) . . . . ?
C14 C13 C12 C11 -1.5(2) . . . . ?
C17 C16 C15 O21 179.74(13) . . . . ?
C17 C16 C15 C14 1.7(2) . . . . ?
C12 C13 C18 C17 -177.42(13) . . . . ?
C12 C13 C14 C15 178.10(14) . . . . ?
C22 O21 C15 C14 -3.2(2) . . . . ?
C22 O21 C15 C16 178.88(13) . . . . ?
C20 O19 C16 C17 -1.3(2) . . . . ?
C20 O19 C16 C15 178.48(13) . . . . ?
C10 O9 C2 C1 -114.96(15) . . . . ?
C10 O9 C2 C3 69.94(17) . . . . ?
C8 O7 C3 C2 -172.10(13) . . . . ?
C8 O7 C3 C4 9.2(2) . . . . ?
